data_4320313
loop_
_publ_author_name
'Jo\~ao D. G. Correia'
'\^Angela Domingos'
'Isabel Santos'
'Roger Alberto'
'Kirstin Ortner'

_publ_contact_author_address
;  'Departamento de Quimica, ITN, Estrada Nacional 10,
     2686-953 Sacavem, Codex, Portugal'
;
_publ_contact_author_email isantos@itn1.itn.pt
_publ_contact_author_fax '00351-219 94 14 55'
_publ_contact_author_name 'Isabel Santos'
_publ_contact_author_phone '00351-219 94 62 01'
_publ_section_title
;
 Re Tricarbonyl Complexes with Ligands Containing P,N,N and P,N,O Donor
 Atom Sets: Synthesis and Structural Characterization
;
_journal_name_full 'Inorganic Chemistry'
_journal_page_first 5147
_journal_page_last 5151
_journal_paper_doi 10.1021/ic010417l
_journal_volume 40
_journal_year 2001
_chemical_formula_moiety 'C26 H28 N2 O6 P Re'
_chemical_formula_sum 'C26 H28 N2 O6 P Re'
_chemical_formula_weight 681.67
_chemical_name_common '[Re(CO)3(k3-PN2)]x2MeOH'
_chemical_name_systematic Rhenium(I)-(k3PN2)tricarbonyl
_space_group_IT_number 14
_symmetry_cell_setting monoclinic
_symmetry_space_group_name_Hall '-P 2ybc'
_symmetry_space_group_name_H-M 'P 1 21/c 1'
_atom_sites_solution_hydrogens geom
_atom_sites_solution_primary Patterson
_atom_sites_solution_secondary difmap
_audit_creation_method SHELXL-97
_cell_angle_alpha 90.00
_cell_angle_beta 98.707(9)
_cell_angle_gamma 90.00
_cell_formula_units_Z 4
_cell_length_a 10.1237(8)
_cell_length_b 9.4959(4)
_cell_length_c 28.365(2)
_cell_measurement_reflns_used 617
_cell_measurement_temperature 183(2)
_cell_volume 2695.4(3)
_computing_cell_refinement 'IPDS (Stoe, 1999)'
_computing_data_collection 'IPDS (Stoe, 1999)'
_computing_data_reduction 'X-RED (Stoe, 1999)'
_computing_molecular_graphics 'Zortep (Zsolnai, 1994), Platon (Spek, 1993)'
_computing_publication_material 'SHELXL-97 (Sheldrick, 1997)'
_computing_structure_refinement 'SHELXL-97 (Sheldrick, 1997)'
_computing_structure_solution 'SHELXS-97 (Sheldrick, 1990)'
_diffrn_ambient_temperature 183(2)
_diffrn_measured_fraction_theta_full 0.990
_diffrn_measured_fraction_theta_max 0.990
_diffrn_measurement_device_type 'Stoe IPDS'
_diffrn_measurement_method '/f oscillation scan'
_diffrn_radiation_monochromator graphite
_diffrn_radiation_source 'fine-focus sealed tube'
_diffrn_radiation_type MoK\a
_diffrn_radiation_wavelength 0.71073
_diffrn_reflns_av_R_equivalents 0.0596
_diffrn_reflns_av_sigmaI/netI 0.0249
_diffrn_reflns_limit_h_max 12
_diffrn_reflns_limit_h_min -12
_diffrn_reflns_limit_k_max 11
_diffrn_reflns_limit_k_min 0
_diffrn_reflns_limit_l_max 34
_diffrn_reflns_limit_l_min 0
_diffrn_reflns_number 16532
_diffrn_reflns_theta_full 25.90
_diffrn_reflns_theta_max 25.90
_diffrn_reflns_theta_min 3.12
_diffrn_standards_decay_% 0
_diffrn_standards_interval_count image
_diffrn_standards_interval_time 5.7
_diffrn_standards_number 50-200
_exptl_absorpt_coefficient_mu 4.609
_exptl_absorpt_correction_T_max 0.6926
_exptl_absorpt_correction_T_min 0.4499
_exptl_absorpt_correction_type numerical
_exptl_crystal_colour colourless
_exptl_crystal_density_diffrn 1.680
_exptl_crystal_density_method 'not measured'
_exptl_crystal_description block
_exptl_crystal_F_000 1344
_exptl_crystal_size_max 0.20
_exptl_crystal_size_mid 0.18
_exptl_crystal_size_min 0.10
_refine_diff_density_max 2.819
_refine_diff_density_min -0.858
_refine_diff_density_rms 0.127
_refine_ls_extinction_method none
_refine_ls_goodness_of_fit_ref 0.811
_refine_ls_hydrogen_treatment mixed
_refine_ls_matrix_type full
_refine_ls_number_parameters 337
_refine_ls_number_reflns 5195
_refine_ls_number_restraints 0
_refine_ls_restrained_S_all 0.811
_refine_ls_R_factor_all 0.0380
_refine_ls_R_factor_gt 0.0299
_refine_ls_shift/su_max 0.003
_refine_ls_shift/su_mean 0.000
_refine_ls_structure_factor_coef Fsqd
_refine_ls_weighting_details 'calc w=1/[\s^2^(Fo^2^)+(0.0691P)^2^+0.0000P] where P=(Fo^2^+2Fc^2^)/3'
_refine_ls_weighting_scheme calc
_refine_ls_wR_factor_gt 0.0741
_refine_ls_wR_factor_ref 0.0760
_reflns_number_gt 3999
_reflns_number_total 5195
_reflns_threshold_expression >2sigma(I)
_cod_data_source_file ic010417l_1.cif
_cod_data_source_block jg180400
_cod_database_code 4320313

loop_
_symmetry_equiv_pos_as_xyz
'x, y, z'
'-x, y+1/2, -z+1/2'
'-x, -y, -z'
'x, -y-1/2, z-1/2'

loop_
_atom_site_label
_atom_site_type_symbol
_atom_site_fract_x
_atom_site_fract_y
_atom_site_fract_z
_atom_site_U_iso_or_equiv
_atom_site_adp_type
_atom_site_occupancy
_atom_site_symmetry_multiplicity
_atom_site_calc_flag
_atom_site_refinement_flags
_atom_site_disorder_assembly
_atom_site_disorder_group
Re Re 0.315208(15) 0.376793(19) 0.855945(5) 0.02500(7) Uani 1 1 d . . .
P P 0.17855(10) 0.36484(13) 0.92031(4) 0.0249(2) Uani 1 1 d . . .
O1 O 0.0300(3) 0.7330(3) 0.83950(12) 0.0339(7) Uani 1 1 d . . .
N1 N 0.1659(4) 0.2697(4) 0.80131(15) 0.0281(8) Uani 1 1 d . . .
H1A H 0.132(6) 0.192(7) 0.810(2) 0.044(16) Uiso 1 1 d . . .
H1B H 0.205(6) 0.243(6) 0.778(2) 0.041(16) Uiso 1 1 d . . .
N2 N 0.1661(4) 0.5409(4) 0.83427(13) 0.0284(8) Uani 1 1 d . . .
C1 C 0.1840(4) 0.5464(5) 0.94288(16) 0.0273(9) Uani 1 1 d . . .
C2 C 0.2225(5) 0.5749(6) 0.99138(17) 0.0339(10) Uani 1 1 d . . .
H2 H 0.2316 0.4994 1.0136 0.041 Uiso 1 1 calc R . .
C3 C 0.2479(5) 0.7118(6) 1.00776(18) 0.0391(11) Uani 1 1 d . . .
H3 H 0.2754 0.7291 1.0408 0.047 Uiso 1 1 calc R . .
C4 C 0.2328(5) 0.8225(6) 0.9758(2) 0.0412(12) Uani 1 1 d . . .
H4 H 0.2510 0.9161 0.9867 0.049 Uiso 1 1 calc R . .
C5 C 0.1912(5) 0.7970(5) 0.92764(18) 0.0340(10) Uani 1 1 d . . .
H5 H 0.1780 0.8742 0.9061 0.041 Uiso 1 1 calc R . .
C6 C 0.1682(4) 0.6604(5) 0.91024(16) 0.0284(9) Uani 1 1 d . . .
C7 C 0.1179(4) 0.6438(4) 0.85756(16) 0.0275(9) Uani 1 1 d . . .
C8 C 0.1009(5) 0.5150(5) 0.78477(17) 0.0344(10) Uani 1 1 d . . .
H8A H 0.1656 0.5293 0.7623 0.041 Uiso 1 1 calc R . .
H8B H 0.0252 0.5807 0.7762 0.041 Uiso 1 1 calc R . .
C9 C 0.0514(4) 0.3645(5) 0.78218(16) 0.0306(9) Uani 1 1 d . . .
H9A H -0.0220 0.3537 0.8013 0.037 Uiso 1 1 calc R . .
H9B H 0.0169 0.3392 0.7487 0.037 Uiso 1 1 calc R . .
C11 C 0.0053(4) 0.3171(5) 0.89862(16) 0.0287(9) Uani 1 1 d . . .
C12 C -0.0996(5) 0.4140(5) 0.89080(18) 0.0342(10) Uani 1 1 d . . .
H12 H -0.0869 0.5076 0.9024 0.041 Uiso 1 1 calc R . .
C13 C -0.2235(5) 0.3724(7) 0.86572(19) 0.0447(12) Uani 1 1 d . . .
H13 H -0.2943 0.4388 0.8598 0.054 Uiso 1 1 calc R . .
C14 C -0.2435(5) 0.2353(7) 0.8495(2) 0.0465(13) Uani 1 1 d . . .
H14 H -0.3274 0.2080 0.8322 0.056 Uiso 1 1 calc R . .
C15 C -0.1418(6) 0.1389(6) 0.85858(19) 0.0443(12) Uani 1 1 d . . .
H15 H -0.1566 0.0442 0.8483 0.053 Uiso 1 1 calc R . .
C16 C -0.0177(5) 0.1781(5) 0.88262(18) 0.0344(10) Uani 1 1 d . . .
H16 H 0.0521 0.1105 0.8883 0.041 Uiso 1 1 calc R . .
C21 C 0.2231(4) 0.2582(5) 0.97379(16) 0.0296(9) Uani 1 1 d . . .
C22 C 0.3573(5) 0.2206(5) 0.98905(17) 0.0315(10) Uani 1 1 d . . .
H22 H 0.4237 0.2453 0.9702 0.038 Uiso 1 1 calc R . .
C23 C 0.3931(5) 0.1480(5) 1.03135(17) 0.0350(10) Uani 1 1 d . . .
H23 H 0.4841 0.1238 1.0414 0.042 Uiso 1 1 calc R . .
C24 C 0.2969(5) 0.1102(5) 1.05925(17) 0.0382(11) Uani 1 1 d . . .
H24 H 0.3216 0.0599 1.0882 0.046 Uiso 1 1 calc R . .
C25 C 0.1640(5) 0.1469(6) 1.04425(18) 0.0417(12) Uani 1 1 d . . .
H25 H 0.0979 0.1216 1.0632 0.050 Uiso 1 1 calc R . .
C26 C 0.1271(5) 0.2200(6) 1.00205(18) 0.0379(11) Uani 1 1 d . . .
H26 H 0.0361 0.2443 0.9923 0.045 Uiso 1 1 calc R . .
C31 C 0.4200(5) 0.4179(6) 0.80467(19) 0.0389(11) Uani 1 1 d . . .
O31 O 0.4868(4) 0.4421(6) 0.77660(15) 0.0625(12) Uani 1 1 d . . .
C41 C 0.4432(5) 0.4853(5) 0.89855(18) 0.0337(10) Uani 1 1 d . . .
O41 O 0.5230(4) 0.5472(4) 0.92354(14) 0.0505(10) Uani 1 1 d . . .
C51 C 0.4151(5) 0.2049(6) 0.87288(18) 0.0376(11) Uani 1 1 d . . .
O51 O 0.4708(4) 0.1018(4) 0.88320(15) 0.0500(10) Uani 1 1 d . . .
O61 O 0.2295(4) 0.2435(10) 0.70528(17) 0.107(3) Uani 1 1 d . . .
H61 H 0.1569 0.2412 0.6865 0.160 Uiso 1 1 calc R . .
C61 C 0.3310(7) 0.2478(8) 0.6802(2) 0.0621(17) Uani 1 1 d . . .
H61A H 0.3560 0.3461 0.6758 0.093 Uiso 1 1 calc R . .
H61B H 0.3038 0.2037 0.6491 0.093 Uiso 1 1 calc R . .
H61C H 0.4076 0.1970 0.6975 0.093 Uiso 1 1 calc R . .
O71 O -0.1660(4) 0.4685(4) 0.68340(14) 0.0443(9) Uani 1 1 d . . .
H71 H -0.1170 0.4025 0.6766 0.066 Uiso 1 1 calc R . .
C71 C -0.2732(6) 0.4123(7) 0.7046(3) 0.0588(16) Uani 1 1 d . . .
H71A H -0.3233 0.4894 0.7166 0.088 Uiso 1 1 calc R . .
H71B H -0.2375 0.3504 0.7312 0.088 Uiso 1 1 calc R . .
H71C H -0.3328 0.3582 0.6808 0.088 Uiso 1 1 calc R . .

loop_
_atom_site_aniso_label
_atom_site_aniso_U_11
_atom_site_aniso_U_22
_atom_site_aniso_U_33
_atom_site_aniso_U_23
_atom_site_aniso_U_13
_atom_site_aniso_U_12
Re 0.02409(10) 0.02398(10) 0.02683(10) 0.00064(7) 0.00350(6) -0.00102(7)
P 0.0252(5) 0.0236(5) 0.0258(5) 0.0031(5) 0.0033(4) 0.0012(5)
O1 0.0353(17) 0.0234(16) 0.0412(18) 0.0060(14) 0.0003(14) 0.0012(13)
N1 0.032(2) 0.022(2) 0.030(2) -0.0011(16) 0.0035(16) -0.0056(16)
N2 0.0314(19) 0.0228(19) 0.0295(19) 0.0025(15) -0.0001(15) 0.0039(15)
C1 0.025(2) 0.023(2) 0.035(2) 0.0004(19) 0.0088(17) 0.0026(17)
C2 0.034(2) 0.034(2) 0.034(2) -0.001(2) 0.0072(19) 0.002(2)
C3 0.037(2) 0.046(3) 0.034(3) -0.009(2) 0.003(2) -0.003(2)
C4 0.043(3) 0.032(3) 0.049(3) -0.010(2) 0.006(2) -0.001(2)
C5 0.039(3) 0.021(2) 0.042(3) -0.001(2) 0.008(2) 0.0014(19)
C6 0.028(2) 0.024(2) 0.033(2) -0.0042(18) 0.0029(17) 0.0031(16)
C7 0.027(2) 0.020(2) 0.034(2) 0.0060(18) 0.0015(17) -0.0028(17)
C8 0.045(3) 0.028(2) 0.029(2) 0.001(2) 0.0018(19) 0.006(2)
C9 0.030(2) 0.027(2) 0.031(2) 0.000(2) -0.0048(17) -0.0001(19)
C11 0.030(2) 0.028(2) 0.029(2) 0.0053(18) 0.0056(17) 0.0011(18)
C12 0.031(2) 0.033(3) 0.039(3) 0.004(2) 0.0061(19) 0.0018(19)
C13 0.027(2) 0.059(3) 0.047(3) 0.009(3) 0.003(2) 0.006(2)
C14 0.028(2) 0.062(4) 0.049(3) 0.006(3) 0.003(2) -0.015(2)
C15 0.044(3) 0.044(3) 0.045(3) -0.001(3) 0.007(2) -0.018(3)
C16 0.035(2) 0.028(2) 0.040(3) 0.009(2) 0.007(2) -0.0083(19)
C21 0.032(2) 0.028(2) 0.028(2) 0.0014(19) 0.0026(18) 0.0006(19)
C22 0.031(2) 0.027(2) 0.035(2) 0.0022(19) 0.0009(19) 0.0000(18)
C23 0.033(2) 0.032(3) 0.036(2) -0.001(2) -0.0031(19) 0.0018(19)
C24 0.050(3) 0.035(3) 0.029(2) 0.006(2) 0.001(2) 0.007(2)
C25 0.041(3) 0.047(3) 0.040(3) 0.011(2) 0.016(2) 0.007(2)
C26 0.029(2) 0.047(3) 0.039(3) 0.010(2) 0.0081(19) 0.007(2)
C31 0.029(2) 0.042(3) 0.044(3) -0.003(2) 0.000(2) -0.007(2)
O31 0.049(2) 0.096(4) 0.047(2) 0.000(2) 0.0232(19) -0.024(2)
C41 0.033(2) 0.027(2) 0.044(3) -0.001(2) 0.013(2) -0.0006(19)
O41 0.040(2) 0.054(2) 0.054(2) -0.016(2) -0.0047(17) -0.0118(18)
C51 0.030(2) 0.049(3) 0.034(2) -0.004(2) 0.0041(19) -0.003(2)
O51 0.046(2) 0.039(2) 0.063(2) 0.0057(18) 0.0013(18) 0.0202(17)
O61 0.039(2) 0.236(8) 0.046(3) -0.027(4) 0.0094(19) -0.013(4)
C61 0.061(4) 0.067(4) 0.061(4) -0.007(3) 0.017(3) 0.006(3)
O71 0.055(2) 0.0272(18) 0.053(2) -0.0009(17) 0.0153(18) 0.0032(16)
C71 0.054(3) 0.053(4) 0.072(4) 0.016(3) 0.021(3) 0.008(3)

loop_
_atom_type_symbol
_atom_type_description
_atom_type_scat_dispersion_real
_atom_type_scat_dispersion_imag
_atom_type_scat_source
C C 0.0033 0.0016 'International Tables Vol C Tables 4.2.6.8 and 6.1.1.4'
H H 0.0000 0.0000 'International Tables Vol C Tables 4.2.6.8 and 6.1.1.4'
N N 0.0061 0.0033 'International Tables Vol C Tables 4.2.6.8 and 6.1.1.4'
O O 0.0106 0.0060 'International Tables Vol C Tables 4.2.6.8 and 6.1.1.4'
P P 0.1023 0.0942 'International Tables Vol C Tables 4.2.6.8 and 6.1.1.4'
Re Re -1.0185 7.2310 'International Tables Vol C Tables 4.2.6.8 and 6.1.1.4'

loop_
_geom_angle_atom_site_label_1
_geom_angle_atom_site_label_2
_geom_angle_atom_site_label_3
_geom_angle
_geom_angle_site_symmetry_1
_geom_angle_site_symmetry_3
_geom_angle_publ_flag
C41 Re C51 91.1(2) . . ?
C41 Re C31 88.3(2) . . ?
C51 Re C31 91.8(2) . . ?
C41 Re N2 99.48(18) . . ?
C51 Re N2 167.90(18) . . ?
C31 Re N2 94.43(19) . . ?
C41 Re N1 174.09(18) . . ?
C51 Re N1 93.51(18) . . ?
C31 Re N1 87.78(18) . . ?
N2 Re N1 76.38(14) . . ?
C41 Re P 87.68(14) . . ?
C51 Re P 96.21(15) . . ?
C31 Re P 171.15(17) . . ?
N2 Re P 78.44(10) . . ?
N1 Re P 95.53(12) . . ?
C21 P C11 104.3(2) . . ?
C21 P C1 103.9(2) . . ?
C11 P C1 109.1(2) . . ?
C21 P Re 123.25(15) . . ?
C11 P Re 112.44(15) . . ?
C1 P Re 103.02(14) . . ?
C9 N1 Re 112.4(3) . . ?
C7 N2 C8 117.1(4) . . ?
C7 N2 Re 132.9(3) . . ?
C8 N2 Re 109.7(3) . . ?
C2 C1 C6 118.8(4) . . ?
C2 C1 P 120.9(4) . . ?
C6 C1 P 119.6(3) . . ?
C3 C2 C1 121.3(5) . . ?
C4 C3 C2 119.7(5) . . ?
C3 C4 C5 120.0(5) . . ?
C4 C5 C6 121.3(5) . . ?
C5 C6 C1 118.9(4) . . ?
C5 C6 C7 117.4(4) . . ?
C1 C6 C7 123.6(4) . . ?
O1 C7 N2 125.5(4) . . ?
O1 C7 C6 115.9(4) . . ?
N2 C7 C6 118.6(4) . . ?
N2 C8 C9 107.5(4) . . ?
N1 C9 C8 108.4(4) . . ?
C12 C11 C16 118.9(4) . . ?
C12 C11 P 123.9(4) . . ?
C16 C11 P 116.5(4) . . ?
C11 C12 C13 119.7(5) . . ?
C14 C13 C12 120.5(5) . . ?
C15 C14 C13 119.8(5) . . ?
C14 C15 C16 120.7(5) . . ?
C15 C16 C11 120.3(5) . . ?
C26 C21 C22 118.7(4) . . ?
C26 C21 P 121.0(3) . . ?
C22 C21 P 120.1(4) . . ?
C23 C22 C21 120.4(5) . . ?
C22 C23 C24 120.5(4) . . ?
C23 C24 C25 119.2(4) . . ?
C26 C25 C24 120.8(5) . . ?
C25 C26 C21 120.4(4) . . ?
O31 C31 Re 176.4(4) . . ?
O41 C41 Re 177.7(4) . . ?
O51 C51 Re 178.1(5) . . ?

loop_
_geom_bond_atom_site_label_1
_geom_bond_atom_site_label_2
_geom_bond_distance
_geom_bond_site_symmetry_2
_geom_bond_publ_flag
Re C41 1.930(5) . ?
Re C51 1.942(6) . ?
Re C31 1.965(5) . ?
Re N2 2.192(4) . ?
Re N1 2.238(4) . ?
Re P 2.4547(11) . ?
P C21 1.823(5) . ?
P C11 1.826(5) . ?
P C1 1.837(5) . ?
O1 C7 1.279(5) . ?
N1 C9 1.502(6) . ?
N2 C7 1.314(6) . ?
N2 C8 1.479(6) . ?
C1 C2 1.398(7) . ?
C1 C6 1.418(6) . ?
C2 C3 1.391(7) . ?
C3 C4 1.382(8) . ?
C4 C5 1.388(7) . ?
C5 C6 1.395(6) . ?
C6 C7 1.512(6) . ?
C8 C9 1.512(6) . ?
C11 C12 1.397(7) . ?
C11 C16 1.404(7) . ?
C12 C13 1.402(7) . ?
C13 C14 1.386(8) . ?
C14 C15 1.373(9) . ?
C15 C16 1.387(7) . ?
C21 C26 1.398(7) . ?
C21 C22 1.408(6) . ?
C22 C23 1.384(7) . ?
C23 C24 1.392(7) . ?
C24 C25 1.393(7) . ?
C25 C26 1.385(7) . ?
C31 O31 1.143(6) . ?
C41 O41 1.153(6) . ?
C51 O51 1.146(6) . ?
O61 C61 1.335(8) . ?
O71 C71 1.423(7) . ?

loop_
_geom_torsion_atom_site_label_1
_geom_torsion_atom_site_label_2
_geom_torsion_atom_site_label_3
_geom_torsion_atom_site_label_4
_geom_torsion
_geom_torsion_site_symmetry_1
_geom_torsion_site_symmetry_2
_geom_torsion_site_symmetry_3
_geom_torsion_site_symmetry_4
_geom_torsion_publ_flag
C41 Re P C21 -71.8(2) . . . . ?
C51 Re P C21 19.0(2) . . . . ?
C31 Re P C21 -135.2(9) . . . . ?
N2 Re P C21 -172.0(2) . . . . ?
N1 Re P C21 113.1(2) . . . . ?
C41 Re P C11 162.0(2) . . . . ?
C51 Re P C11 -107.2(2) . . . . ?
C31 Re P C11 98.7(9) . . . . ?
N2 Re P C11 61.85(19) . . . . ?
N1 Re P C11 -13.0(2) . . . . ?
C41 Re P C1 44.7(2) . . . . ?
C51 Re P C1 135.5(2) . . . . ?
C31 Re P C1 -18.6(9) . . . . ?
N2 Re P C1 -55.45(17) . . . . ?
N1 Re P C1 -130.30(18) . . . . ?
C41 Re N1 C9 -47.3(18) . . . . ?
C51 Re N1 C9 172.0(3) . . . . ?
C31 Re N1 C9 -96.3(3) . . . . ?
N2 Re N1 C9 -1.2(3) . . . . ?
P Re N1 C9 75.4(3) . . . . ?
C41 Re N2 C7 -39.5(4) . . . . ?
C51 Re N2 C7 110.9(9) . . . . ?
C31 Re N2 C7 -128.5(4) . . . . ?
N1 Re N2 C7 144.8(4) . . . . ?
P Re N2 C7 46.2(4) . . . . ?
C41 Re N2 C8 148.1(3) . . . . ?
C51 Re N2 C8 -61.5(9) . . . . ?
C31 Re N2 C8 59.1(3) . . . . ?
N1 Re N2 C8 -27.6(3) . . . . ?
P Re N2 C8 -126.3(3) . . . . ?
C21 P C1 C2 2.7(4) . . . . ?
C11 P C1 C2 113.4(4) . . . . ?
Re P C1 C2 -126.9(3) . . . . ?
C21 P C1 C6 173.3(3) . . . . ?
C11 P C1 C6 -76.0(4) . . . . ?
Re P C1 C6 43.7(4) . . . . ?
C6 C1 C2 C3 -1.2(7) . . . . ?
P C1 C2 C3 169.5(4) . . . . ?
C1 C2 C3 C4 1.0(7) . . . . ?
C2 C3 C4 C5 0.7(8) . . . . ?
C3 C4 C5 C6 -2.3(8) . . . . ?
C4 C5 C6 C1 2.0(7) . . . . ?
C4 C5 C6 C7 177.7(4) . . . . ?
C2 C1 C6 C5 -0.3(6) . . . . ?
P C1 C6 C5 -171.1(4) . . . . ?
C2 C1 C6 C7 -175.6(4) . . . . ?
P C1 C6 C7 13.6(6) . . . . ?
C8 N2 C7 O1 -8.4(7) . . . . ?
Re N2 C7 O1 179.6(3) . . . . ?
C8 N2 C7 C6 171.4(4) . . . . ?
Re N2 C7 C6 -0.6(6) . . . . ?
C5 C6 C7 O1 -40.5(6) . . . . ?
C1 C6 C7 O1 134.9(4) . . . . ?
C5 C6 C7 N2 139.7(4) . . . . ?
C1 C6 C7 N2 -44.9(6) . . . . ?
C7 N2 C8 C9 -121.5(4) . . . . ?
Re N2 C8 C9 52.2(4) . . . . ?
Re N1 C9 C8 29.0(4) . . . . ?
N2 C8 C9 N1 -52.8(5) . . . . ?
C21 P C11 C12 123.8(4) . . . . ?
C1 P C11 C12 13.2(5) . . . . ?
Re P C11 C12 -100.4(4) . . . . ?
C21 P C11 C16 -65.8(4) . . . . ?
C1 P C11 C16 -176.4(3) . . . . ?
Re P C11 C16 70.0(4) . . . . ?
C16 C11 C12 C13 -2.4(7) . . . . ?
P C11 C12 C13 167.8(4) . . . . ?
C11 C12 C13 C14 1.3(8) . . . . ?
C12 C13 C14 C15 0.8(8) . . . . ?
C13 C14 C15 C16 -1.8(8) . . . . ?
C14 C15 C16 C11 0.8(8) . . . . ?
C12 C11 C16 C15 1.3(7) . . . . ?
P C11 C16 C15 -169.6(4) . . . . ?
C11 P C21 C26 -30.7(5) . . . . ?
C1 P C21 C26 83.5(4) . . . . ?
Re P C21 C26 -160.3(4) . . . . ?
C11 P C21 C22 153.5(4) . . . . ?
C1 P C21 C22 -92.3(4) . . . . ?
Re P C21 C22 23.9(5) . . . . ?
C26 C21 C22 C23 -0.3(7) . . . . ?
P C21 C22 C23 175.5(4) . . . . ?
C21 C22 C23 C24 0.5(7) . . . . ?
C22 C23 C24 C25 -0.4(8) . . . . ?
C23 C24 C25 C26 0.1(8) . . . . ?
C24 C25 C26 C21 0.0(8) . . . . ?
C22 C21 C26 C25 0.1(8) . . . . ?
P C21 C26 C25 -175.7(4) . . . . ?
C41 Re C31 O31 30(8) . . . . ?
C51 Re C31 O31 -61(8) . . . . ?
N2 Re C31 O31 129(8) . . . . ?
N1 Re C31 O31 -154(8) . . . . ?
P Re C31 O31 93(8) . . . . ?
C51 Re C41 O41 38(12) . . . . ?
C31 Re C41 O41 -54(12) . . . . ?
N2 Re C41 O41 -148(12) . . . . ?
N1 Re C41 O41 -103(12) . . . . ?
P Re C41 O41 134(12) . . . . ?
C41 Re C51 O51 126(14) . . . . ?
C31 Re C51 O51 -146(14) . . . . ?
N2 Re C51 O51 -25(15) . . . . ?
N1 Re C51 O51 -58(14) . . . . ?
P Re C51 O51 38(14) . . . . ?
